data_4100988
loop_
_publ_author_name
'Borst, Mark L. G.'
'Bulo, Rosa E.'
'Gibney, Daniele J.'
'Alem, Yonathan'
'de Kanter, Franciscus J. J.'
'Ehlers, Andreas W.'
'Schakel, Marius'
'Lutz, Martin'
'Spek, Anthony L.'
'Lammertsma, Koop'

_publ_section_title
;
3H-Benzophosphepine Complexes: Versatile
Phosphinidene Precursors
;
_journal_name_full 'Journal of the American Chemical Society'
_journal_year 2005
_chemical_absolute_configuration rm
_chemical_formula_moiety 'C58 H60 Fe2 N Ni P3, C4 H5 N, 2(Cl O4)'
_chemical_formula_sum 'C62 H65 Cl2 Fe2 N2 Ni O8 P3'
_chemical_formula_weight 1300.38
_space_group_IT_number 19
_symmetry_cell_setting orthorhombic
_symmetry_space_group_name_Hall 'P 2ac 2ab'
_symmetry_space_group_name_H-M 'P 21 21 21'
_cell_angle_alpha 90.00
_cell_angle_beta 90.00
_cell_angle_gamma 90.00
_cell_formula_units_Z 4
_cell_length_a 14.244(7)
_cell_length_b 19.825(10)
_cell_length_c 19.945(10)
_cell_measurement_temperature 100(2)
_cell_volume 5632(5)
_diffrn_ambient_temperature 100(2)
_exptl_crystal_density_diffrn 1.534
_cod_database_code 4100988

loop_
_symmetry_equiv_pos_as_xyz
'x, y, z'
'-x+1/2, -y, z+1/2'
'-x, y+1/2, -z+1/2'
'x+1/2, -y+1/2, -z'

loop_
_atom_site_label
_atom_site_type_symbol
_atom_site_fract_x
_atom_site_fract_y
_atom_site_fract_z
_atom_site_U_iso_or_equiv
_atom_site_adp_type
_atom_site_occupancy
_atom_site_symmetry_multiplicity
_atom_site_calc_flag
_atom_site_refinement_flags
_atom_site_disorder_assembly
_atom_site_disorder_group
Ni1 Ni 0.77038(2) 0.878872(16) 0.240726(16) 0.01061(7) Uani 1 1 d . . .
Fe1 Fe 0.88436(3) 0.785095(19) 0.467424(19) 0.01167(8) Uani 1 1 d . . .
Fe2 Fe 0.74741(3) 0.71638(2) 0.039054(19) 0.01408(8) Uani 1 1 d . . .
P1 P 0.81580(5) 0.91039(3) 0.34304(3) 0.01075(13) Uani 1 1 d . . .
P2 P 0.80596(5) 0.77430(3) 0.26196(3) 0.00972(12) Uani 1 1 d . . .
P3 P 0.76883(5) 0.86800(3) 0.12899(3) 0.01118(13) Uani 1 1 d . . .
N1 N 0.70403(18) 0.95989(12) 0.22858(12) 0.0178(5) Uani 1 1 d . . .
N2 N 0.6419(4) 0.4989(3) 0.1079(3) 0.0766(15) Uani 1 1 d . . .
Cl1 Cl 0.72691(6) 0.56217(4) 0.41319(4) 0.02578(16) Uani 1 1 d . . .
Cl2 Cl 0.43469(6) 0.74309(4) 0.20982(5) 0.02781(17) Uani 1 1 d . . .
O1 O 0.3807(2) 0.70577(14) 0.25824(17) 0.0480(8) Uani 1 1 d . . .
O2 O 0.3770(3) 0.75802(16) 0.15396(19) 0.0595(10) Uani 1 1 d . . .
O3 O 0.51288(19) 0.70266(16) 0.18887(14) 0.0414(7) Uani 1 1 d . . .
O4 O 0.46818(18) 0.80454(13) 0.23977(14) 0.0346(6) Uani 1 1 d . . .
O5 O 0.7240(4) 0.5832(2) 0.48151(17) 0.0985(18) Uani 1 1 d . . .
O6 O 0.8090(2) 0.58808(17) 0.38206(19) 0.0544(9) Uani 1 1 d . . .
O7 O 0.6473(2) 0.59150(17) 0.38104(19) 0.0540(9) Uani 1 1 d . . .
O8 O 0.7232(2) 0.49117(14) 0.40831(18) 0.0507(8) Uani 1 1 d . . .
C1 C 0.80624(19) 0.85170(13) 0.41044(13) 0.0115(5) Uani 1 1 d . . .
C2 C 0.77240(19) 0.78411(14) 0.40273(12) 0.0124(5) Uani 1 1 d . . .
C1A C 1.0248(2) 0.77646(15) 0.44401(15) 0.0168(6) Uani 1 1 d . . .
H1AA H 1.0575 0.7997 0.4061 0.020 Uiso 1 1 calc R . .
C2A C 0.9804(2) 0.71236(15) 0.44065(15) 0.0183(6) Uani 1 1 d . . .
H2AA H 0.9769 0.6823 0.4004 0.022 Uiso 1 1 calc R . .
C3 C 0.74530(19) 0.76023(14) 0.46766(14) 0.0148(5) Uani 1 1 d . . .
H3B H 0.7186 0.7147 0.4780 0.018 Uiso 1 1 calc R . .
C3A C 0.9419(2) 0.69858(15) 0.50559(15) 0.0183(6) Uani 1 1 d . . .
H3AA H 0.9066 0.6570 0.5188 0.022 Uiso 1 1 calc R . .
C4 C 0.7634(2) 0.81202(14) 0.51470(13) 0.0154(5) Uani 1 1 d . . .
H4B H 0.7517 0.8091 0.5641 0.019 Uiso 1 1 calc R . .
C4A C 0.9621(2) 0.75403(16) 0.54773(15) 0.0203(6) Uani 1 1 d . . .
H4AA H 0.9435 0.7584 0.5959 0.024 Uiso 1 1 calc R . .
C5 C 0.8025(2) 0.86836(14) 0.48057(13) 0.0140(5) Uani 1 1 d . . .
H5B H 0.8224 0.9120 0.5014 0.017 Uiso 1 1 calc R . .
C5A C 1.0136(2) 0.80251(16) 0.51023(15) 0.0190(6) Uani 1 1 d . . .
H5AA H 1.0375 0.8468 0.5271 0.023 Uiso 1 1 calc R . .
C6 C 0.74620(18) 0.74746(13) 0.33941(13) 0.0118(5) Uani 1 1 d . . .
H6B H 0.7591 0.6983 0.3462 0.014 Uiso 1 1 calc R . .
C7 C 0.6395(2) 0.75640(16) 0.32873(15) 0.0187(6) Uani 1 1 d . . .
H7B H 0.6059 0.7424 0.3693 0.028 Uiso 1 1 calc R . .
H7C H 0.6191 0.7286 0.2908 0.028 Uiso 1 1 calc R . .
H7D H 0.6257 0.8039 0.3193 0.028 Uiso 1 1 calc R . .
C8 C 0.75210(18) 0.71859(14) 0.19763(12) 0.0123(5) Uani 1 1 d . . .
H8B H 0.6872 0.7364 0.1901 0.015 Uiso 1 1 calc R . .
C9 C 0.7402(2) 0.64491(13) 0.21809(14) 0.0160(5) Uani 1 1 d . . .
H9A H 0.7115 0.6197 0.1811 0.024 Uiso 1 1 calc R . .
H9B H 0.6998 0.6422 0.2578 0.024 Uiso 1 1 calc R . .
H9C H 0.8018 0.6255 0.2285 0.024 Uiso 1 1 calc R . .
C10 C 0.80312(19) 0.72726(13) 0.13197(13) 0.0120(5) Uani 1 1 d . . .
C11 C 0.80801(19) 0.78949(13) 0.09558(13) 0.0123(5) Uani 1 1 d . . .
C11A C 0.6057(3) 0.7297(2) 0.0267(2) 0.0361(9) Uani 1 1 d . . .
H11A H 0.5656 0.7624 0.0520 0.043 Uiso 1 1 calc R . .
C12 C 0.8619(2) 0.77782(15) 0.03554(14) 0.0164(5) Uani 1 1 d . . .
H12A H 0.8761 0.8118 -0.0001 0.020 Uiso 1 1 calc R . .
C12A C 0.6543(4) 0.7431(2) -0.0329(2) 0.0546(15) Uani 1 1 d . . .
H12B H 0.6536 0.7865 -0.0586 0.066 Uiso 1 1 calc R . .
C13 C 0.8910(2) 0.70985(15) 0.03619(14) 0.0167(5) Uani 1 1 d . . .
H13A H 0.9287 0.6870 0.0005 0.020 Uiso 1 1 calc R . .
C13A C 0.7028(3) 0.6826(3) -0.05130(18) 0.0530(14) Uani 1 1 d . . .
H13B H 0.7422 0.6757 -0.0922 0.064 Uiso 1 1 calc R . .
C14 C 0.8553(2) 0.67857(14) 0.09523(14) 0.0149(5) Uani 1 1 d . . .
H14A H 0.8639 0.6302 0.1080 0.018 Uiso 1 1 calc R . .
C14A C 0.6826(3) 0.63450(19) -0.0018(2) 0.0394(10) Uani 1 1 d . . .
H14B H 0.7061 0.5870 -0.0006 0.047 Uiso 1 1 calc R . .
C15 C 0.6471(2) 0.99907(15) 0.22101(14) 0.0206(6) Uani 1 1 d . . .
C15A C 0.6234(2) 0.6644(2) 0.04499(19) 0.0336(8) Uani 1 1 d . . .
H15A H 0.5987 0.6420 0.0862 0.040 Uiso 1 1 calc R . .
C16 C 0.5732(2) 1.04690(16) 0.20685(16) 0.0228(7) Uani 1 1 d . . .
C17 C 0.5829(3) 1.08395(18) 0.14152(18) 0.0302(8) Uani 1 1 d . . .
H17A H 0.5301 1.1152 0.1361 0.045 Uiso 1 1 calc R . .
H17B H 0.5831 1.0515 0.1045 0.045 Uiso 1 1 calc R . .
H17C H 0.6419 1.1094 0.1414 0.045 Uiso 1 1 calc R . .
C18 C 0.5046(3) 1.05360(19) 0.24996(19) 0.0325(8) Uani 1 1 d . . .
H18A H 0.5040 1.0273 0.2897 0.039 Uiso 1 1 calc R . .
H18B H 0.4554 1.0848 0.2415 0.039 Uiso 1 1 calc R . .
C19 C 0.93307(18) 0.75855(13) 0.26928(14) 0.0118(5) Uani 1 1 d . . .
H19A H 0.9529 0.7761 0.3141 0.014 Uiso 1 1 calc R . .
C20 C 0.98750(19) 0.79915(14) 0.21629(14) 0.0136(5) Uani 1 1 d . . .
H20A H 0.9715 0.7822 0.1710 0.016 Uiso 1 1 calc R . .
H20B H 0.9687 0.8472 0.2188 0.016 Uiso 1 1 calc R . .
C21 C 1.0930(2) 0.79323(16) 0.22739(15) 0.0196(6) Uani 1 1 d . . .
H21A H 1.1096 0.8128 0.2715 0.023 Uiso 1 1 calc R . .
H21B H 1.1266 0.8190 0.1923 0.023 Uiso 1 1 calc R . .
C22 C 1.1238(2) 0.71942(18) 0.22508(15) 0.0229(6) Uani 1 1 d . . .
H22A H 1.1126 0.7010 0.1797 0.027 Uiso 1 1 calc R . .
H22B H 1.1919 0.7163 0.2346 0.027 Uiso 1 1 calc R . .
C23 C 1.0694(2) 0.67798(16) 0.27667(15) 0.0203(6) Uani 1 1 d . . .
H23A H 1.0857 0.6938 0.3223 0.024 Uiso 1 1 calc R . .
H23B H 1.0883 0.6301 0.2731 0.024 Uiso 1 1 calc R . .
C24 C 0.9628(2) 0.68370(13) 0.26648(15) 0.0142(5) Uani 1 1 d . . .
H24A H 0.9298 0.6580 0.3019 0.017 Uiso 1 1 calc R . .
H24B H 0.9453 0.6642 0.2225 0.017 Uiso 1 1 calc R . .
C25 C 0.9344(2) 0.94229(13) 0.33463(14) 0.0142(5) Uani 1 1 d . . .
C26 C 0.9618(2) 0.97372(15) 0.27486(15) 0.0178(6) Uani 1 1 d . . .
H26A H 0.9188 0.9769 0.2386 0.021 Uiso 1 1 calc R . .
C27 C 1.0513(2) 1.00012(15) 0.26862(17) 0.0217(6) Uani 1 1 d . . .
H27A H 1.0699 1.0214 0.2281 0.026 Uiso 1 1 calc R . .
C28 C 1.1139(2) 0.99543(15) 0.32164(17) 0.0218(6) Uani 1 1 d . . .
H28A H 1.1752 1.0137 0.3173 0.026 Uiso 1 1 calc R . .
C29 C 1.0875(2) 0.96435(15) 0.38084(16) 0.0198(6) Uani 1 1 d . . .
H29A H 1.1308 0.9612 0.4170 0.024 Uiso 1 1 calc R . .
C30 C 0.9980(2) 0.93774(15) 0.38748(15) 0.0175(6) Uani 1 1 d . . .
H30A H 0.9800 0.9164 0.4281 0.021 Uiso 1 1 calc R . .
C31 C 0.7458(2) 0.98147(14) 0.37160(13) 0.0141(5) Uani 1 1 d . . .
C32 C 0.6606(2) 0.96876(15) 0.40399(14) 0.0174(6) Uani 1 1 d . . .
H32A H 0.6440 0.9240 0.4162 0.021 Uiso 1 1 calc R . .
C33 C 0.6004(2) 1.02193(17) 0.41829(15) 0.0215(6) Uani 1 1 d . . .
H33A H 0.5429 1.0135 0.4408 0.026 Uiso 1 1 calc R . .
C34 C 0.6237(2) 1.08708(16) 0.39996(15) 0.0214(6) Uani 1 1 d . . .
H34A H 0.5815 1.1231 0.4090 0.026 Uiso 1 1 calc R . .
C35 C 0.7077(2) 1.09981(14) 0.36863(15) 0.0198(6) Uani 1 1 d . . .
H35A H 0.7238 1.1448 0.3568 0.024 Uiso 1 1 calc R . .
C36 C 0.7692(2) 1.04760(14) 0.35406(14) 0.0169(5) Uani 1 1 d . . .
H36A H 0.8271 1.0568 0.3322 0.020 Uiso 1 1 calc R . .
C37 C 0.85482(19) 0.93092(14) 0.10332(13) 0.0124(5) Uani 1 1 d . . .
C38 C 0.8274(2) 0.99858(14) 0.09855(14) 0.0158(5) Uani 1 1 d . . .
H38A H 0.7632 1.0105 0.1040 0.019 Uiso 1 1 calc R . .
C39 C 0.8938(2) 1.04829(15) 0.08582(15) 0.0193(6) Uani 1 1 d . . .
H39A H 0.8744 1.0939 0.0813 0.023 Uiso 1 1 calc R . .
C40 C 0.9879(2) 1.03197(15) 0.07961(16) 0.0199(6) Uani 1 1 d . . .
H40A H 1.0332 1.0664 0.0726 0.024 Uiso 1 1 calc R . .
C41 C 1.0158(2) 0.96488(15) 0.08369(15) 0.0180(6) Uani 1 1 d . . .
H41A H 1.0801 0.9534 0.0787 0.022 Uiso 1 1 calc R . .
C42 C 0.9497(2) 0.91465(14) 0.09511(14) 0.0146(5) Uani 1 1 d . . .
H42A H 0.9692 0.8689 0.0974 0.017 Uiso 1 1 calc R . .
C43 C 0.6596(2) 0.89315(13) 0.08936(14) 0.0127(5) Uani 1 1 d . . .
C44 C 0.6595(2) 0.91823(15) 0.02433(14) 0.0177(6) Uani 1 1 d . . .
H44A H 0.7167 0.9218 0.0001 0.021 Uiso 1 1 calc R . .
C45 C 0.5761(2) 0.93795(16) -0.00498(15) 0.0204(6) Uani 1 1 d . . .
H45A H 0.5756 0.9541 -0.0498 0.024 Uiso 1 1 calc R . .
C46 C 0.4926(2) 0.93418(15) 0.03121(17) 0.0211(6) Uani 1 1 d . . .
H46A H 0.4357 0.9500 0.0120 0.025 Uiso 1 1 calc R . .
C47 C 0.4927(2) 0.90737(16) 0.09500(16) 0.0204(6) Uani 1 1 d . . .
H47A H 0.4354 0.9029 0.1189 0.024 Uiso 1 1 calc R . .
C48 C 0.5756(2) 0.88696(14) 0.12428(14) 0.0165(5) Uani 1 1 d . . .
H48A H 0.5753 0.8687 0.1683 0.020 Uiso 1 1 calc R . .
C49 C 0.6598(3) 0.4538(2) 0.1371(2) 0.0457(10) Uani 1 1 d . . .
C50 C 0.6870(3) 0.4031(3) 0.1788(2) 0.0491(11) Uani 1 1 d . . .
C51 C 0.6879(3) 0.4147(3) 0.2517(2) 0.0541(12) Uani 1 1 d . . .
H51A H 0.6697 0.4573 0.2692 0.081 Uiso 1 1 calc R . .
H51B H 0.7068 0.3796 0.2812 0.081 Uiso 1 1 calc R . .
C52 C 0.7178(3) 0.3402(3) 0.1480(2) 0.0572(15) Uani 1 1 d . . .
H52A H 0.7120 0.3437 0.0992 0.086 Uiso 1 1 calc R . .
H52B H 0.6787 0.3030 0.1643 0.086 Uiso 1 1 calc R . .
H52C H 0.7836 0.3317 0.1599 0.086 Uiso 1 1 calc R . .

loop_
_atom_site_aniso_label
_atom_site_aniso_U_11
_atom_site_aniso_U_22
_atom_site_aniso_U_33
_atom_site_aniso_U_23
_atom_site_aniso_U_13
_atom_site_aniso_U_12
Ni1 0.01238(15) 0.00942(15) 0.01004(15) -0.00005(12) -0.00071(13) 0.00193(12)
Fe1 0.01243(18) 0.01161(17) 0.01097(16) 0.00030(15) -0.00091(14) 0.00179(14)
Fe2 0.0165(2) 0.01426(18) 0.01146(17) -0.00287(15) -0.00098(14) -0.00231(15)
P1 0.0117(3) 0.0099(3) 0.0106(3) -0.0009(2) 0.0003(3) 0.0015(2)
P2 0.0100(3) 0.0093(3) 0.0098(3) 0.0001(2) 0.0009(2) -0.0001(2)
P3 0.0135(3) 0.0095(3) 0.0105(3) -0.0001(2) 0.0002(3) 0.0010(2)
N1 0.0245(13) 0.0128(11) 0.0160(11) -0.0026(9) -0.0043(10) 0.0066(10)
N2 0.055(3) 0.096(4) 0.079(4) 0.005(3) 0.000(3) 0.004(3)
Cl1 0.0258(4) 0.0264(4) 0.0251(4) 0.0081(3) -0.0026(3) -0.0061(3)
Cl2 0.0198(4) 0.0256(4) 0.0381(4) 0.0029(3) -0.0065(3) -0.0030(3)
O1 0.0475(17) 0.0285(14) 0.068(2) 0.0071(14) 0.0217(16) -0.0001(12)
O2 0.067(2) 0.0362(16) 0.075(2) 0.0091(16) -0.046(2) -0.0100(15)
O3 0.0299(14) 0.0578(19) 0.0366(14) -0.0197(14) -0.0004(12) 0.0017(13)
O4 0.0301(13) 0.0298(13) 0.0440(15) 0.0003(12) -0.0052(12) -0.0047(10)
O5 0.176(5) 0.086(3) 0.0332(18) 0.0075(18) -0.006(3) -0.046(3)
O6 0.0240(14) 0.0531(19) 0.086(2) 0.0422(18) 0.0057(15) 0.0027(13)
O7 0.0269(15) 0.0521(19) 0.083(2) 0.0217(18) 0.0049(15) 0.0071(13)
O8 0.0420(17) 0.0305(15) 0.080(2) 0.0089(15) 0.0008(17) -0.0002(13)
C1 0.0094(12) 0.0126(12) 0.0124(12) 0.0005(10) -0.0002(10) 0.0025(10)
C2 0.0105(11) 0.0156(12) 0.0111(11) -0.0001(10) -0.0003(9) 0.0013(11)
C1A 0.0125(13) 0.0191(14) 0.0188(13) 0.0007(11) 0.0003(10) 0.0056(11)
C2A 0.0208(14) 0.0181(14) 0.0161(13) -0.0011(11) -0.0011(11) 0.0093(12)
C3 0.0117(12) 0.0188(13) 0.0137(12) 0.0022(10) 0.0010(10) -0.0005(10)
C3A 0.0211(15) 0.0154(14) 0.0184(14) 0.0052(11) -0.0040(11) 0.0053(11)
C4 0.0155(13) 0.0190(13) 0.0117(12) 0.0001(10) 0.0019(10) 0.0054(11)
C4A 0.0209(15) 0.0260(15) 0.0142(14) 0.0017(12) -0.0043(11) 0.0092(12)
C5 0.0140(12) 0.0165(13) 0.0116(12) -0.0017(10) -0.0013(10) 0.0041(10)
C5A 0.0135(13) 0.0227(15) 0.0210(14) -0.0034(12) -0.0063(11) 0.0038(11)
C6 0.0124(12) 0.0112(11) 0.0119(11) 0.0014(9) 0.0012(10) -0.0001(10)
C7 0.0109(13) 0.0282(16) 0.0170(13) -0.0033(11) 0.0015(10) -0.0025(11)
C8 0.0116(12) 0.0134(12) 0.0119(11) -0.0028(9) -0.0012(9) -0.0011(10)
C9 0.0200(14) 0.0132(12) 0.0149(12) 0.0006(10) 0.0000(11) -0.0044(11)
C10 0.0122(12) 0.0117(12) 0.0121(11) -0.0026(10) -0.0044(10) 0.0000(10)
C11 0.0130(12) 0.0117(12) 0.0120(11) -0.0012(10) -0.0017(10) -0.0007(10)
C11A 0.0233(17) 0.042(2) 0.043(2) -0.0221(17) -0.0222(16) 0.0108(15)
C12 0.0170(13) 0.0178(13) 0.0144(12) -0.0044(11) 0.0039(11) -0.0055(11)
C12A 0.071(3) 0.043(2) 0.050(3) 0.026(2) -0.050(3) -0.033(2)
C13 0.0158(13) 0.0184(13) 0.0160(12) -0.0064(11) 0.0035(11) -0.0016(11)
C13A 0.035(2) 0.108(4) 0.0166(17) -0.029(2) -0.0002(15) -0.027(2)
C14 0.0156(13) 0.0116(12) 0.0174(13) 0.0003(10) -0.0013(11) -0.0002(10)
C14A 0.0308(19) 0.0270(18) 0.060(3) -0.0232(18) -0.0220(19) -0.0002(15)
C15 0.0322(17) 0.0156(14) 0.0141(13) -0.0059(11) -0.0052(12) 0.0037(12)
C15A 0.0202(17) 0.048(2) 0.0325(19) 0.0016(16) -0.0083(14) -0.0154(15)
C16 0.0278(17) 0.0184(15) 0.0224(15) -0.0033(12) -0.0079(13) 0.0061(12)
C17 0.0327(19) 0.0281(17) 0.0297(18) 0.0067(14) -0.0028(15) 0.0053(15)
C18 0.0326(18) 0.0347(18) 0.0301(18) -0.0031(15) -0.0020(15) 0.0134(15)
C19 0.0086(12) 0.0122(12) 0.0145(12) -0.0003(10) 0.0010(10) 0.0024(9)
C20 0.0148(13) 0.0121(12) 0.0140(12) 0.0018(10) 0.0035(10) -0.0005(10)
C21 0.0139(13) 0.0264(16) 0.0184(14) 0.0011(12) 0.0028(11) -0.0046(12)
C22 0.0152(13) 0.0338(17) 0.0197(14) -0.0004(13) 0.0034(11) 0.0052(13)
C23 0.0177(14) 0.0224(15) 0.0208(15) 0.0019(12) 0.0003(12) 0.0079(12)
C24 0.0174(13) 0.0097(12) 0.0157(13) -0.0015(10) 0.0021(11) 0.0015(10)
C25 0.0139(13) 0.0092(12) 0.0194(13) -0.0026(10) 0.0006(11) 0.0002(10)
C26 0.0190(14) 0.0167(14) 0.0176(14) 0.0002(11) -0.0010(11) 0.0002(11)
C27 0.0232(15) 0.0175(14) 0.0243(15) 0.0009(12) 0.0070(13) -0.0031(12)
C28 0.0150(14) 0.0139(13) 0.0365(18) -0.0024(12) 0.0030(13) -0.0011(11)
C29 0.0181(14) 0.0144(13) 0.0270(16) -0.0004(12) -0.0064(12) 0.0002(11)
C30 0.0198(14) 0.0131(13) 0.0195(14) -0.0019(11) -0.0009(11) 0.0024(11)
C31 0.0160(13) 0.0155(12) 0.0107(11) -0.0025(9) -0.0019(10) 0.0037(10)
C32 0.0181(14) 0.0192(14) 0.0149(13) -0.0018(11) -0.0011(11) 0.0029(11)
C33 0.0183(15) 0.0320(17) 0.0143(13) -0.0023(12) -0.0002(11) 0.0071(13)
C34 0.0228(15) 0.0235(15) 0.0180(14) -0.0074(12) -0.0051(12) 0.0112(12)
C35 0.0240(15) 0.0119(13) 0.0235(14) -0.0037(11) -0.0061(12) 0.0041(11)
C36 0.0216(14) 0.0159(13) 0.0132(12) -0.0002(10) -0.0016(11) 0.0062(12)
C37 0.0150(13) 0.0127(12) 0.0096(11) -0.0003(10) 0.0000(10) -0.0022(10)
C38 0.0151(13) 0.0145(13) 0.0177(13) -0.0031(11) -0.0025(11) 0.0026(11)
C39 0.0238(15) 0.0125(13) 0.0215(14) 0.0019(11) -0.0022(12) 0.0011(12)
C40 0.0198(15) 0.0179(14) 0.0220(15) -0.0009(12) -0.0006(12) -0.0058(12)
C41 0.0168(14) 0.0187(14) 0.0185(14) -0.0015(11) 0.0014(11) -0.0010(11)
C42 0.0191(14) 0.0120(12) 0.0126(12) 0.0016(10) -0.0009(10) 0.0015(11)
C43 0.0145(13) 0.0100(12) 0.0137(12) -0.0007(9) -0.0029(10) 0.0003(10)
C44 0.0192(14) 0.0191(14) 0.0149(13) 0.0025(11) -0.0009(11) -0.0024(11)
C45 0.0227(15) 0.0202(15) 0.0183(14) 0.0031(12) -0.0054(12) -0.0020(12)
C46 0.0170(14) 0.0197(14) 0.0267(15) -0.0044(13) -0.0079(12) 0.0025(11)
C47 0.0151(14) 0.0238(15) 0.0223(15) -0.0062(12) 0.0015(12) -0.0010(12)
C48 0.0187(14) 0.0155(13) 0.0152(13) -0.0001(11) -0.0002(11) -0.0009(11)
C49 0.043(2) 0.045(3) 0.049(3) 0.000(2) 0.005(2) -0.010(2)
C50 0.034(2) 0.065(3) 0.048(2) -0.001(2) 0.0037(19) -0.025(2)
C51 0.051(3) 0.081(3) 0.030(2) 0.000(2) 0.008(2) -0.008(3)
C52 0.037(2) 0.096(4) 0.039(2) 0.030(2) -0.0242(19) -0.034(3)

loop_
_geom_bond_atom_site_label_1
_geom_bond_atom_site_label_2
_geom_bond_distance
_geom_bond_site_symmetry_2
_geom_bond_publ_flag
Ni1 N1 1.879(2) . ?
Ni1 P2 2.1757(13) . ?
Ni1 P1 2.2300(12) . ?
Ni1 P3 2.2390(14) . ?
Fe1 C4 2.036(3) . ?
Fe1 C5 2.038(3) . ?
Fe1 C3 2.041(3) . ?
Fe1 C4A 2.042(3) . ?
Fe1 C3A 2.048(3) . ?
Fe1 C2 2.051(3) . ?
Fe1 C2A 2.058(3) . ?
Fe1 C5A 2.059(3) . ?
Fe1 C1A 2.062(3) . ?
Fe1 C1 2.067(3) . ?
Fe2 C13A 2.025(3) . ?
Fe2 C12A 2.026(4) . ?
Fe2 C10 2.027(3) . ?
Fe2 C11 2.029(3) . ?
Fe2 C12 2.036(3) . ?
Fe2 C14A 2.038(3) . ?
Fe2 C14 2.044(3) . ?
Fe2 C15A 2.048(4) . ?
Fe2 C11A 2.050(4) . ?
Fe2 C13 2.051(3) . ?
P1 C1 1.783(3) . ?
P1 C25 1.812(3) . ?
P1 C31 1.818(3) . ?
P2 C6 1.842(3) . ?
P2 C19 1.843(3) . ?
P2 C8 1.859(3) . ?
P3 C11 1.783(3) . ?
P3 C43 1.815(3) . ?
P3 C37 1.822(3) . ?
N1 C15 1.133(4) . ?
N2 C49 1.097(7) . ?
Cl1 O8 1.412(3) . ?
Cl1 O6 1.420(3) . ?
Cl1 O5 1.425(4) . ?
Cl1 O7 1.427(3) . ?
Cl2 O2 1.415(3) . ?
Cl2 O3 1.434(3) . ?
Cl2 O4 1.438(3) . ?
Cl2 O1 1.439(3) . ?
C1 C2 1.432(4) . ?
C1 C5 1.438(4) . ?
C2 C3 1.432(4) . ?
C2 C6 1.504(4) . ?
C1A C2A 1.422(4) . ?
C1A C5A 1.427(4) . ?
C1A H1AA 1.0000 . ?
C2A C3A 1.433(4) . ?
C2A H2AA 1.0000 . ?
C3 C4 1.414(4) . ?
C3 H3B 1.0000 . ?
C3A C4A 1.413(4) . ?
C3A H3AA 1.0000 . ?
C4 C5 1.422(4) . ?
C4 H4B 1.0000 . ?
C4A C5A 1.422(5) . ?
C4A H4AA 1.0000 . ?
C5 H5B 1.0000 . ?
C5A H5AA 1.0000 . ?
C6 C7 1.545(4) . ?
C6 H6B 1.0000 . ?
C7 H7B 0.9800 . ?
C7 H7C 0.9800 . ?
C7 H7D 0.9800 . ?
C8 C10 1.507(4) . ?
C8 C9 1.526(4) . ?
C8 H8B 1.0000 . ?
C9 H9A 0.9800 . ?
C9 H9B 0.9800 . ?
C9 H9C 0.9800 . ?
C10 C14 1.421(4) . ?
C10 C11 1.433(4) . ?
C11 C12 1.441(4) . ?
C11A C15A 1.367(6) . ?
C11A C12A 1.402(7) . ?
C11A H11A 1.0000 . ?
C12 C13 1.410(4) . ?
C12 H12A 1.0000 . ?
C12A C13A 1.432(7) . ?
C12A H12B 1.0000 . ?
C13 C14 1.425(4) . ?
C13 H13A 1.0000 . ?
C13A C14A 1.402(7) . ?
C13A H13B 1.0000 . ?
C14 H14A 1.0000 . ?
C14A C15A 1.391(6) . ?
C14A H14B 1.0000 . ?
C15 C16 1.445(4) . ?
C15A H15A 1.0000 . ?
C16 C18 1.308(5) . ?
C16 C17 1.502(5) . ?
C17 H17A 0.9800 . ?
C17 H17B 0.9800 . ?
C17 H17C 0.9800 . ?
C18 H18A 0.9500 . ?
C18 H18B 0.9500 . ?
C19 C20 1.538(4) . ?
C19 C24 1.544(4) . ?
C19 H19A 1.0000 . ?
C20 C21 1.524(4) . ?
C20 H20A 0.9900 . ?
C20 H20B 0.9900 . ?
C21 C22 1.528(5) . ?
C21 H21A 0.9900 . ?
C21 H21B 0.9900 . ?
C22 C23 1.528(4) . ?
C22 H22A 0.9900 . ?
C22 H22B 0.9900 . ?
C23 C24 1.536(4) . ?
C23 H23A 0.9900 . ?
C23 H23B 0.9900 . ?
C24 H24A 0.9900 . ?
C24 H24B 0.9900 . ?
C25 C30 1.392(4) . ?
C25 C26 1.400(4) . ?
C26 C27 1.385(4) . ?
C26 H26A 0.9500 . ?
C27 C28 1.386(5) . ?
C27 H27A 0.9500 . ?
C28 C29 1.384(5) . ?
C28 H28A 0.9500 . ?
C29 C30 1.386(4) . ?
C29 H29A 0.9500 . ?
C30 H30A 0.9500 . ?
C31 C36 1.397(4) . ?
C31 C32 1.398(4) . ?
C32 C33 1.388(4) . ?
C32 H32A 0.9500 . ?
C33 C34 1.383(5) . ?
C33 H33A 0.9500 . ?
C34 C35 1.373(5) . ?
C34 H34A 0.9500 . ?
C35 C36 1.387(4) . ?
C35 H35A 0.9500 . ?
C36 H36A 0.9500 . ?
C37 C42 1.400(4) . ?
C37 C38 1.400(4) . ?
C38 C39 1.389(4) . ?
C38 H38A 0.9500 . ?
C39 C40 1.385(4) . ?
C39 H39A 0.9500 . ?
C40 C41 1.390(4) . ?
C40 H40A 0.9500 . ?
C41 C42 1.388(4) . ?
C41 H41A 0.9500 . ?
C42 H42A 0.9500 . ?
C43 C44 1.389(4) . ?
C43 C48 1.390(4) . ?
C44 C45 1.381(4) . ?
C44 H44A 0.9500 . ?
C45 C46 1.393(5) . ?
C45 H45A 0.9500 . ?
C46 C47 1.379(5) . ?
C46 H46A 0.9500 . ?
C47 C48 1.377(4) . ?
C47 H47A 0.9500 . ?
C48 H48A 0.9500 . ?
C49 C50 1.361(7) . ?
C50 C52 1.456(7) . ?
C50 C51 1.473(6) . ?
C51 H51A 0.9500 . ?
C51 H51B 0.9500 . ?
C52 H52A 0.9800 . ?
C52 H52B 0.9800 . ?
C52 H52C 0.9800 . ?
